data_7700161
loop_
_publ_author_name
'Gonda, Ryu'
'Rzeznicka, Izabela I.'
'Kinoshita, Yuki'
'Uchida, Sayaka'
'Hori, Akiko'

_publ_section_title
;
 Guest encapsulations in non-porous crystals of fully fluorinated
 dinuclear metal complexes with the M<sub>2</sub>O<sub>2</sub> core (M =
 Fe<sup>3+</sup>, Co<sup>2+</sup>, Ni<sup>2+</sup>).
;
_journal_issue 25
_journal_name_full 'Dalton transactions (Cambridge, England : 2003)'
_journal_page_first 9062
_journal_page_last 9066
_journal_paper_doi 10.1039/c9dt01380f
_journal_volume 48
_journal_year 2019
_chemical_formula_moiety 'C62 H10 F40 Fe2 O10, 2(C7 H8), C7'
_chemical_formula_sum 'C83 H26 F40 Fe2 O10'
_chemical_formula_weight 2054.74
_space_group_crystal_system triclinic
_space_group_IT_number 2
_space_group_name_Hall '-P 1'
_space_group_name_H-M_alt 'P -1'
_symmetry_space_group_name_Hall '-P 1'
_symmetry_space_group_name_H-M 'P -1'
_atom_sites_solution_hydrogens geom
_audit_creation_method SHELXL-2016/6
_audit_update_record
;
2019-04-01 deposited with the CCDC.    2019-05-27 downloaded from the CCDC.
;
_cell_angle_alpha 85.825(2)
_cell_angle_beta 71.703(2)
_cell_angle_gamma 80.802(2)
_cell_formula_units_Z 1
_cell_length_a 10.8372(5)
_cell_length_b 12.9126(7)
_cell_length_c 15.3274(8)
_cell_measurement_reflns_used 391
_cell_measurement_temperature 170
_cell_measurement_theta_max 26.6185
_cell_measurement_theta_min 3.9894
_cell_volume 2009.65(18)
_computing_cell_refinement 'APEX3 v2017.3-0 (Bruker AXS)'
_computing_data_collection 'Bruker Instrument Service vV6.2.6'
_computing_data_reduction 'SAINT V8.38A (Bruker AXS Inc., 2017)'
_computing_molecular_graphics 'shelXle (C.B. Huebschle, rev 833)'
_computing_structure_refinement 'SHELXL-2016/6 (Sheldrick, 2016)'
_computing_structure_solution 'SHELXT 2014/5 (Sheldrick, 2014)'
_diffrn_ambient_temperature 170
_diffrn_detector_area_resol_mean 7.3910
_diffrn_measured_fraction_theta_full 0.997
_diffrn_measured_fraction_theta_max 0.997
_diffrn_measurement_device_type 'Bruker D8 goniometer'
_diffrn_measurement_method '\f and \w scans'
_diffrn_radiation_type MoK\a
_diffrn_radiation_wavelength 0.71073
_diffrn_reflns_av_R_equivalents 0.0364
_diffrn_reflns_av_unetI/netI 0.0369
_diffrn_reflns_Laue_measured_fraction_full 0.997
_diffrn_reflns_Laue_measured_fraction_max 0.997
_diffrn_reflns_limit_h_max 12
_diffrn_reflns_limit_h_min -11
_diffrn_reflns_limit_k_max 15
_diffrn_reflns_limit_k_min -15
_diffrn_reflns_limit_l_max 18
_diffrn_reflns_limit_l_min -18
_diffrn_reflns_number 23209
_diffrn_reflns_point_group_measured_fraction_full 0.997
_diffrn_reflns_point_group_measured_fraction_max 0.997
_diffrn_reflns_theta_full 25.027
_diffrn_reflns_theta_max 25.027
_diffrn_reflns_theta_min 2.735
_exptl_absorpt_coefficient_mu 0.514
_exptl_absorpt_correction_T_max 0.89
_exptl_absorpt_correction_T_min 0.82
_exptl_absorpt_correction_type multi-scan
_exptl_absorpt_process_details
;
SADABS-2016/2 - Bruker AXS area detector scaling and absorption correction
;
_exptl_crystal_colour red
_exptl_crystal_density_diffrn 1.698
_exptl_crystal_description block
_exptl_crystal_F_000 1016
_exptl_crystal_size_max 0.351
_exptl_crystal_size_mid 0.256
_exptl_crystal_size_min 0.240
_exptl_transmission_factor_max 'not measured'
_exptl_transmission_factor_min 'not measured'
_refine_diff_density_max 0.529
_refine_diff_density_min -0.340
_refine_diff_density_rms 0.053
_refine_ls_extinction_method none
_refine_ls_goodness_of_fit_ref 1.021
_refine_ls_hydrogen_treatment constr
_refine_ls_matrix_type full
_refine_ls_number_parameters 630
_refine_ls_number_reflns 7083
_refine_ls_number_restraints 72
_refine_ls_restrained_S_all 1.049
_refine_ls_R_factor_all 0.0410
_refine_ls_R_factor_gt 0.0358
_refine_ls_shift/su_max 0.001
_refine_ls_shift/su_mean 0.000
_refine_ls_structure_factor_coef Fsqd
_refine_ls_weighting_details 'w=1/[\s^2^(Fo^2^)+(0.0446P)^2^+1.4104P] where P=(Fo^2^+2Fc^2^)/3'
_refine_ls_weighting_scheme calc
_refine_ls_wR_factor_gt 0.0923
_refine_ls_wR_factor_ref 0.0971
_reflns_Friedel_coverage 0.000
_reflns_number_gt 6287
_reflns_number_total 7083
_reflns_threshold_expression 'I > 2\s(I)'
_cod_data_source_file c9dt01380f2.cif
_cod_data_source_block 180416A_a
_cod_depositor_comments
;
The following automatic conversions were performed:

'_exptl_absorpt_correction_type' value 'Multi-Scan' changed to
'multi-scan' according to
/home/data/users/saulius/crontab/automatic-downloads/rss-feeds/RSC/lib/dictionaries/cif_core.dic
dictionary named 'cif_core.dic' version 2.4.2 from 2011-04-26.

Automatic conversion script
Id: cif_fix_values 4973 2017-02-22 13:04:09Z antanas 

 Adding full bibliography for 7700160--7700167.cif.
;
_cod_database_code 7700161
_shelx_shelxl_version_number 2016/6
_shelx_space_group_comment
;
The symmetry employed for this shelxl refinement is uniquely defined
by the following loop, which should always be used as a source of
symmetry information in preference to the above space-group names.
They are only intended as comments.
;
_shelx_estimated_absorpt_t_min 0.840
_shelx_estimated_absorpt_t_max 0.887

loop_
_space_group_symop_operation_xyz
'x, y, z'
'-x, -y, -z'

loop_
_atom_site_label
_atom_site_type_symbol
_atom_site_fract_x
_atom_site_fract_y
_atom_site_fract_z
_atom_site_U_iso_or_equiv
_atom_site_adp_type
_atom_site_occupancy
_atom_site_site_symmetry_order
_atom_site_calc_flag
_atom_site_refinement_flags_posn
_atom_site_refinement_flags_adp
_atom_site_refinement_flags_occupancy
C1 C 0.2371(2) 0.75915(17) 0.82435(15) 0.0300(5) Uani 1 1 d . . .
C2 C 0.1796(2) 0.84381(18) 0.87930(17) 0.0397(6) Uani 1 1 d . . .
C3 C 0.2292(3) 0.86420(19) 0.94726(17) 0.0437(6) Uani 1 1 d . . .
C4 C 0.3358(3) 0.7995(2) 0.95978(16) 0.0406(6) Uani 1 1 d . . .
C5 C 0.3925(2) 0.71430(18) 0.90479(15) 0.0328(5) Uani 1 1 d . . .
C6 C 0.3454(2) 0.69199(16) 0.83498(14) 0.0271(4) Uani 1 1 d . . .
C7 C 0.4079(2) 0.60256(16) 0.77129(14) 0.0252(4) Uani 1 1 d . . .
C8 C 0.4312(2) 0.50127(17) 0.80627(14) 0.0274(4) Uani 1 1 d . . .
H8 H 0.421330 0.491277 0.869990 0.033 Uiso 1 1 calc R U .
C9 C 0.46861(19) 0.41421(16) 0.75027(14) 0.0254(4) Uani 1 1 d . . .
C10 C 0.4744(2) 0.30557(16) 0.79284(15) 0.0290(5) Uani 1 1 d . . .
C11 C 0.5782(2) 0.22852(17) 0.75538(15) 0.0326(5) Uani 1 1 d . . .
C12 C 0.5833(3) 0.12642(18) 0.78972(18) 0.0427(6) Uani 1 1 d . . .
C13 C 0.4807(3) 0.0997(2) 0.8628(2) 0.0494(7) Uani 1 1 d . . .
C14 C 0.3769(3) 0.1736(2) 0.9019(2) 0.0493(7) Uani 1 1 d . . .
C15 C 0.3746(2) 0.27519(19) 0.86753(17) 0.0392(6) Uani 1 1 d . . .
C16 C 0.6596(2) 0.86109(16) 0.39458(14) 0.0259(4) Uani 1 1 d . . .
C17 C 0.6599(2) 0.96056(17) 0.35527(15) 0.0296(5) Uani 1 1 d . . .
C18 C 0.6590(2) 1.04481(16) 0.40585(16) 0.0317(5) Uani 1 1 d . . .
C19 C 0.6596(2) 1.02895(16) 0.49545(16) 0.0293(5) Uani 1 1 d . . .
C20 C 0.6616(2) 0.92910(16) 0.53333(14) 0.0266(4) Uani 1 1 d . . .
C21 C 0.66176(19) 0.84229(15) 0.48487(14) 0.0233(4) Uani 1 1 d . . .
C22 C 0.6624(2) 0.73390(15) 0.52802(14) 0.0233(4) Uani 1 1 d . . .
C23 C 0.7499(2) 0.70274(16) 0.57808(15) 0.0295(5) Uani 1 1 d . . .
H23 H 0.801409 0.752099 0.586221 0.035 Uiso 1 1 calc R U .
C24 C 0.7651(2) 0.60286(16) 0.61654(14) 0.0255(4) Uani 1 1 d . . .
C25 C 0.8658(2) 0.57713(17) 0.66610(15) 0.0289(5) Uani 1 1 d . . .
C26 C 0.9619(2) 0.49076(19) 0.64469(16) 0.0362(5) Uani 1 1 d . . .
C27 C 1.0546(2) 0.4679(2) 0.6904(2) 0.0494(7) Uani 1 1 d . . .
C28 C 1.0497(3) 0.5300(3) 0.7607(2) 0.0513(8) Uani 1 1 d . . .
C29 C 0.9536(3) 0.6138(2) 0.78566(18) 0.0470(7) Uani 1 1 d . . .
C30 C 0.8641(2) 0.6386(2) 0.73757(16) 0.0364(5) Uani 1 1 d . . .
C31 C 0.2863(2) 0.63739(17) 0.53387(16) 0.0320(5) Uani 1 1 d . . .
H31A H 0.320698 0.693937 0.491475 0.048 Uiso 1 1 calc R U .
H31B H 0.254041 0.662741 0.596913 0.048 Uiso 1 1 calc R U .
H31C H 0.213983 0.615068 0.517831 0.048 Uiso 1 1 calc R U .
C32 C 0.8515(3) 0.3084(3) 0.8295(2) 0.0575(8) Uani 1 1 d . . .
H32 H 0.848233 0.268021 0.781063 0.069 Uiso 1 1 calc R U .
C33 C 0.7605(3) 0.3964(3) 0.8565(2) 0.0596(8) Uani 1 1 d . . .
H33 H 0.695005 0.416323 0.826854 0.072 Uiso 1 1 calc R U .
C34 C 0.7642(3) 0.4550(2) 0.9256(2) 0.0557(8) Uani 1 1 d . . .
H34 H 0.701384 0.515964 0.944002 0.067 Uiso 1 1 calc R U .
C35 C 0.8581(3) 0.4267(2) 0.96903(18) 0.0493(7) Uani 1 1 d . . .
H35 H 0.860039 0.467627 1.017495 0.059 Uiso 1 1 calc R U .
C36 C 0.9490(3) 0.3391(2) 0.94219(18) 0.0465(6) Uani 1 1 d . . .
H36 H 1.014019 0.320036 0.972315 0.056 Uiso 1 1 calc R U .
C37 C 0.9480(3) 0.2774(2) 0.8715(2) 0.0502(7) Uani 1 1 d . . .
C38 C 1.0496(4) 0.1820(3) 0.8413(3) 0.0798(11) Uani 1 1 d . . .
H38A H 1.019886 0.137879 0.804725 0.120 Uiso 1 1 calc R U .
H38B H 1.061899 0.141978 0.895477 0.120 Uiso 1 1 calc R U .
H38C H 1.133013 0.204169 0.803973 0.120 Uiso 1 1 calc R U .
F1 F 0.18370(13) 0.74071(10) 0.76010(9) 0.0366(3) Uani 1 1 d . . .
F2 F 0.07358(16) 0.90562(12) 0.86738(12) 0.0594(4) Uani 1 1 d . . .
F3 F 0.17253(19) 0.94596(13) 1.00169(12) 0.0675(5) Uani 1 1 d . . .
F4 F 0.38504(18) 0.81957(14) 1.02606(10) 0.0597(5) Uani 1 1 d . . .
F5 F 0.49725(14) 0.65343(12) 0.91885(10) 0.0464(4) Uani 1 1 d . . .
F6 F 0.68172(14) 0.25187(11) 0.68537(9) 0.0428(3) Uani 1 1 d . . .
F7 F 0.6880(2) 0.05509(12) 0.75376(12) 0.0641(5) Uani 1 1 d . . .
F8 F 0.4848(2) 0.00092(12) 0.89594(14) 0.0741(6) Uani 1 1 d . . .
F9 F 0.27725(19) 0.14830(15) 0.97388(14) 0.0785(6) Uani 1 1 d . . .
F10 F 0.26966(14) 0.34515(13) 0.90818(12) 0.0568(4) Uani 1 1 d . . .
F11 F 0.65829(13) 0.78261(9) 0.34319(8) 0.0347(3) Uani 1 1 d . . .
F12 F 0.65930(15) 0.97627(11) 0.26777(9) 0.0454(4) Uani 1 1 d . . .
F13 F 0.65378(15) 1.14128(10) 0.36893(10) 0.0471(4) Uani 1 1 d . . .
F14 F 0.65359(14) 1.11090(10) 0.54602(10) 0.0418(3) Uani 1 1 d . . .
F15 F 0.65622(14) 0.91877(10) 0.62193(9) 0.0391(3) Uani 1 1 d . . .
F16 F 0.96796(15) 0.42799(11) 0.57726(11) 0.0505(4) Uani 1 1 d . . .
F17 F 1.14824(16) 0.38487(15) 0.66659(14) 0.0741(6) Uani 1 1 d . . .
F18 F 1.13880(17) 0.50650(17) 0.80560(14) 0.0786(6) Uani 1 1 d . . .
F19 F 0.94471(19) 0.67101(16) 0.85739(11) 0.0678(5) Uani 1 1 d . . .
F20 F 0.76987(16) 0.72049(12) 0.76501(10) 0.0499(4) Uani 1 1 d . . .
Fe1 Fe 0.53549(3) 0.54188(2) 0.57767(2) 0.02230(9) Uani 1 1 d . . .
O1 O 0.43024(15) 0.62803(11) 0.68676(10) 0.0288(3) Uani 1 1 d . . .
O2 O 0.49765(15) 0.41702(11) 0.66365(10) 0.0283(3) Uani 1 1 d . . .
O3 O 0.58407(14) 0.67913(10) 0.51412(9) 0.0246(3) Uani 1 1 d . . .
O4 O 0.70158(14) 0.52926(11) 0.61352(10) 0.0281(3) Uani 1 1 d . . .
O5 O 0.38835(13) 0.55058(10) 0.52715(9) 0.0236(3) Uani 1 1 d . . .
C39 C 0.9711(6) 0.0661(6) 0.5641(5) 0.108(3) Uani 0.5 1 d G U P
C40 C 0.9625(6) 0.1403(4) 0.4951(7) 0.112(3) Uani 0.5 1 d G U P
C41 C 0.9825(8) 0.1084(7) 0.4064(6) 0.117(4) Uani 0.5 1 d G U P
C42 C 1.0112(7) 0.0022(8) 0.3867(5) 0.126(3) Uani 0.5 1 d G U P
C43 C 1.0199(7) -0.0720(5) 0.4557(6) 0.106(3) Uani 0.5 1 d G U P
C44 C 0.9999(7) -0.0401(5) 0.5444(5) 0.091(2) Uani 0.5 1 d G U P
C45 C 1.0035(14) -0.1076(15) 0.6283(13) 0.192(9) Uani 0.5 1 d . . P

loop_
_atom_site_aniso_label
_atom_site_aniso_U_11
_atom_site_aniso_U_22
_atom_site_aniso_U_33
_atom_site_aniso_U_23
_atom_site_aniso_U_13
_atom_site_aniso_U_12
C1 0.0342(12) 0.0279(11) 0.0274(11) 0.0025(9) -0.0075(9) -0.0085(9)
C2 0.0426(14) 0.0269(12) 0.0412(14) 0.0015(10) -0.0029(11) -0.0027(10)
C3 0.0580(16) 0.0300(13) 0.0363(14) -0.0093(10) 0.0004(12) -0.0133(11)
C4 0.0576(16) 0.0430(14) 0.0255(12) -0.0052(10) -0.0097(11) -0.0246(12)
C5 0.0372(12) 0.0366(12) 0.0276(11) 0.0016(9) -0.0119(9) -0.0113(10)
C6 0.0301(11) 0.0270(11) 0.0236(11) 0.0006(8) -0.0058(8) -0.0084(8)
C7 0.0254(10) 0.0279(11) 0.0249(11) -0.0008(8) -0.0098(8) -0.0074(8)
C8 0.0301(11) 0.0313(11) 0.0223(10) 0.0031(9) -0.0100(8) -0.0060(9)
C9 0.0235(10) 0.0275(11) 0.0293(11) 0.0066(9) -0.0130(8) -0.0088(8)
C10 0.0375(12) 0.0257(11) 0.0315(12) 0.0059(9) -0.0203(9) -0.0099(9)
C11 0.0478(14) 0.0282(11) 0.0301(12) 0.0021(9) -0.0221(10) -0.0101(10)
C12 0.0706(18) 0.0239(12) 0.0450(15) -0.0034(10) -0.0359(13) -0.0013(11)
C13 0.084(2) 0.0283(13) 0.0551(17) 0.0182(12) -0.0451(16) -0.0239(14)
C14 0.0593(17) 0.0445(16) 0.0548(17) 0.0243(13) -0.0280(14) -0.0283(13)
C15 0.0414(14) 0.0363(13) 0.0451(14) 0.0148(11) -0.0198(11) -0.0145(11)
C16 0.0255(10) 0.0239(10) 0.0289(11) -0.0018(8) -0.0086(8) -0.0036(8)
C17 0.0323(11) 0.0285(11) 0.0266(11) 0.0057(9) -0.0083(9) -0.0045(9)
C18 0.0286(11) 0.0219(11) 0.0426(13) 0.0086(9) -0.0082(9) -0.0073(8)
C19 0.0281(11) 0.0198(10) 0.0428(13) -0.0043(9) -0.0126(9) -0.0064(8)
C20 0.0275(11) 0.0247(11) 0.0299(11) -0.0002(8) -0.0120(9) -0.0048(8)
C21 0.0217(10) 0.0206(10) 0.0299(11) 0.0008(8) -0.0104(8) -0.0053(8)
C22 0.0275(10) 0.0196(10) 0.0234(10) -0.0011(8) -0.0080(8) -0.0046(8)
C23 0.0347(12) 0.0238(11) 0.0376(12) 0.0033(9) -0.0199(10) -0.0103(9)
C24 0.0278(11) 0.0268(11) 0.0233(10) -0.0008(8) -0.0098(8) -0.0041(8)
C25 0.0288(11) 0.0304(11) 0.0310(11) 0.0081(9) -0.0135(9) -0.0096(9)
C26 0.0351(13) 0.0378(13) 0.0343(13) 0.0087(10) -0.0114(10) -0.0044(10)
C27 0.0286(13) 0.0529(16) 0.0612(18) 0.0264(14) -0.0141(12) -0.0016(11)
C28 0.0392(15) 0.076(2) 0.0507(16) 0.0323(15) -0.0291(12) -0.0276(14)
C29 0.0494(16) 0.0680(18) 0.0384(14) 0.0161(13) -0.0262(12) -0.0331(14)
C30 0.0363(13) 0.0461(14) 0.0329(12) 0.0076(10) -0.0165(10) -0.0160(11)
C31 0.0355(12) 0.0267(11) 0.0350(12) -0.0048(9) -0.0145(10) 0.0017(9)
C32 0.066(2) 0.075(2) 0.0408(16) 0.0047(14) -0.0164(14) -0.0392(17)
C33 0.0440(16) 0.085(2) 0.0565(18) 0.0309(17) -0.0249(14) -0.0234(16)
C34 0.0402(15) 0.0564(18) 0.0585(19) 0.0198(15) -0.0025(13) -0.0079(13)
C35 0.0491(16) 0.0594(17) 0.0370(14) 0.0020(12) -0.0051(12) -0.0191(13)
C36 0.0365(14) 0.0646(18) 0.0415(14) 0.0171(13) -0.0158(11) -0.0171(12)
C37 0.0450(15) 0.0476(16) 0.0500(16) 0.0118(13) -0.0023(12) -0.0144(12)
C38 0.074(2) 0.062(2) 0.085(3) 0.0002(19) -0.0040(19) -0.0006(18)
F1 0.0374(7) 0.0391(7) 0.0366(7) 0.0033(6) -0.0177(6) -0.0045(6)
F2 0.0563(10) 0.0409(9) 0.0708(11) -0.0054(8) -0.0143(8) 0.0142(7)
F3 0.0899(13) 0.0420(9) 0.0576(11) -0.0265(8) 0.0028(9) -0.0120(8)
F4 0.0834(12) 0.0699(11) 0.0382(9) -0.0139(8) -0.0226(8) -0.0330(9)
F5 0.0472(8) 0.0578(9) 0.0440(8) -0.0023(7) -0.0275(7) -0.0076(7)
F6 0.0509(8) 0.0367(8) 0.0364(8) -0.0024(6) -0.0109(6) 0.0023(6)
F7 0.1022(14) 0.0302(8) 0.0604(11) -0.0069(7) -0.0362(10) 0.0143(8)
F8 0.1256(17) 0.0301(8) 0.0846(13) 0.0276(8) -0.0561(12) -0.0278(9)
F9 0.0768(13) 0.0727(13) 0.0848(14) 0.0483(11) -0.0194(10) -0.0411(10)
F10 0.0376(8) 0.0545(10) 0.0655(11) 0.0232(8) -0.0018(7) -0.0088(7)
F11 0.0529(8) 0.0251(6) 0.0292(7) -0.0026(5) -0.0169(6) -0.0047(6)
F12 0.0661(10) 0.0382(8) 0.0311(7) 0.0103(6) -0.0170(7) -0.0062(7)
F13 0.0621(9) 0.0224(7) 0.0550(9) 0.0140(6) -0.0162(7) -0.0114(6)
F14 0.0539(9) 0.0220(6) 0.0571(9) -0.0067(6) -0.0243(7) -0.0101(6)
F15 0.0603(9) 0.0304(7) 0.0348(7) -0.0026(6) -0.0252(6) -0.0080(6)
F16 0.0523(9) 0.0397(8) 0.0516(9) -0.0008(7) -0.0129(7) 0.0096(7)
F17 0.0422(9) 0.0769(13) 0.0902(14) 0.0260(10) -0.0202(9) 0.0155(9)
F18 0.0549(11) 0.1175(16) 0.0868(13) 0.0527(12) -0.0554(10) -0.0366(11)
F19 0.0832(13) 0.0978(14) 0.0468(9) 0.0077(9) -0.0399(9) -0.0475(11)
F20 0.0607(10) 0.0488(9) 0.0472(9) -0.0134(7) -0.0249(7) -0.0060(7)
Fe1 0.03030(17) 0.01794(16) 0.02205(16) 0.00068(11) -0.01168(12) -0.00643(11)
O1 0.0410(9) 0.0230(7) 0.0230(8) 0.0001(6) -0.0112(6) -0.0035(6)
O2 0.0399(9) 0.0222(7) 0.0262(8) 0.0037(6) -0.0137(6) -0.0090(6)
O3 0.0316(8) 0.0200(7) 0.0272(8) 0.0030(6) -0.0145(6) -0.0089(6)
O4 0.0357(8) 0.0211(7) 0.0341(8) 0.0032(6) -0.0196(7) -0.0065(6)
O5 0.0290(8) 0.0197(7) 0.0244(7) -0.0003(6) -0.0111(6) -0.0047(6)
C39 0.050(4) 0.093(5) 0.165(6) 0.020(5) -0.012(4) -0.014(4)
C40 0.047(4) 0.106(5) 0.169(6) 0.022(5) -0.015(4) -0.023(4)
C41 0.058(5) 0.133(6) 0.155(6) 0.044(6) -0.027(5) -0.028(5)
C42 0.066(4) 0.159(6) 0.142(6) 0.021(5) -0.019(4) -0.028(5)
C43 0.053(5) 0.117(6) 0.143(6) 0.015(5) -0.024(4) -0.017(4)
C44 0.040(3) 0.093(4) 0.139(5) 0.021(4) -0.026(4) -0.020(3)
C45 0.065(8) 0.28(2) 0.236(16) 0.169(15) -0.079(9) -0.061(10)

loop_
_atom_type_symbol
_atom_type_description
_atom_type_scat_dispersion_real
_atom_type_scat_dispersion_imag
_atom_type_scat_source
C C 0.0033 0.0016 'International Tables Vol C Tables 4.2.6.8 and 6.1.1.4'
H H 0.0000 0.0000 'International Tables Vol C Tables 4.2.6.8 and 6.1.1.4'
F F 0.0171 0.0103 'International Tables Vol C Tables 4.2.6.8 and 6.1.1.4'
Fe Fe 0.3463 0.8444 'International Tables Vol C Tables 4.2.6.8 and 6.1.1.4'
O O 0.0106 0.0060 'International Tables Vol C Tables 4.2.6.8 and 6.1.1.4'

loop_
_geom_angle_atom_site_label_1
_geom_angle_atom_site_label_2
_geom_angle_atom_site_label_3
_geom_angle
_geom_angle_site_symmetry_1
_geom_angle_site_symmetry_3
F1 C1 C2 117.9(2) . .
F1 C1 C6 119.98(19) . .
C2 C1 C6 122.1(2) . .
F2 C2 C1 120.0(2) . .
F2 C2 C3 120.2(2) . .
C1 C2 C3 119.8(2) . .
F3 C3 C4 120.3(2) . .
F3 C3 C2 120.1(3) . .
C4 C3 C2 119.6(2) . .
F4 C4 C3 119.7(2) . .
F4 C4 C5 120.0(2) . .
C3 C4 C5 120.3(2) . .
F5 C5 C4 118.4(2) . .
F5 C5 C6 120.1(2) . .
C4 C5 C6 121.6(2) . .
C5 C6 C1 116.6(2) . .
C5 C6 C7 123.1(2) . .
C1 C6 C7 120.29(19) . .
O1 C7 C8 125.50(19) . .
O1 C7 C6 114.08(18) . .
C8 C7 C6 120.35(18) . .
C7 C8 C9 121.73(19) . .
C7 C8 H8 119.1 . .
C9 C8 H8 119.1 . .
O2 C9 C8 125.59(19) . .
O2 C9 C10 114.62(18) . .
C8 C9 C10 119.78(18) . .
C11 C10 C15 116.3(2) . .
C11 C10 C9 120.7(2) . .
C15 C10 C9 122.9(2) . .
F6 C11 C10 120.37(19) . .
F6 C11 C12 117.3(2) . .
C10 C11 C12 122.3(2) . .
F7 C12 C13 120.3(2) . .
F7 C12 C11 120.4(3) . .
C13 C12 C11 119.2(2) . .
F8 C13 C14 120.3(3) . .
F8 C13 C12 119.5(3) . .
C14 C13 C12 120.2(2) . .
F9 C14 C13 120.5(2) . .
F9 C14 C15 119.8(3) . .
C13 C14 C15 119.7(3) . .
F10 C15 C14 117.4(2) . .
F10 C15 C10 120.3(2) . .
C14 C15 C10 122.3(2) . .
F11 C16 C17 117.84(18) . .
F11 C16 C21 120.67(18) . .
C17 C16 C21 121.48(19) . .
F12 C17 C18 119.53(19) . .
F12 C17 C16 120.25(19) . .
C18 C17 C16 120.2(2) . .
F13 C18 C19 120.2(2) . .
F13 C18 C17 120.1(2) . .
C19 C18 C17 119.66(19) . .
F14 C19 C20 120.5(2) . .
F14 C19 C18 119.93(19) . .
C20 C19 C18 119.52(19) . .
F15 C20 C19 117.01(18) . .
F15 C20 C21 120.32(18) . .
C19 C20 C21 122.6(2) . .
C20 C21 C16 116.52(18) . .
C20 C21 C22 121.67(18) . .
C16 C21 C22 121.80(18) . .
O3 C22 C23 126.17(18) . .
O3 C22 C21 116.35(17) . .
C23 C22 C21 117.48(17) . .
C24 C23 C22 122.86(19) . .
C24 C23 H23 118.6 . .
C22 C23 H23 118.6 . .
O4 C24 C23 126.04(19) . .
O4 C24 C25 115.89(18) . .
C23 C24 C25 118.07(18) . .
C26 C25 C30 117.1(2) . .
C26 C25 C24 121.8(2) . .
C30 C25 C24 121.0(2) . .
F16 C26 C27 118.6(2) . .
F16 C26 C25 120.0(2) . .
C27 C26 C25 121.4(2) . .
F17 C27 C28 120.2(3) . .
F17 C27 C26 120.0(3) . .
C28 C27 C26 119.9(3) . .
F18 C28 C29 120.2(3) . .
F18 C28 C27 119.5(3) . .
C29 C28 C27 120.3(2) . .
F19 C29 C28 120.2(2) . .
F19 C29 C30 120.1(3) . .
C28 C29 C30 119.7(3) . .
F20 C30 C29 118.0(2) . .
F20 C30 C25 120.3(2) . .
C29 C30 C25 121.6(2) . .
O5 C31 H31A 109.5 . .
O5 C31 H31B 109.5 . .
H31A C31 H31B 109.5 . .
O5 C31 H31C 109.5 . .
H31A C31 H31C 109.5 . .
H31B C31 H31C 109.5 . .
C33 C32 C37 121.3(3) . .
C33 C32 H32 119.4 . .
C37 C32 H32 119.4 . .
C34 C33 C32 120.0(3) . .
C34 C33 H33 120.0 . .
C32 C33 H33 120.0 . .
C33 C34 C35 120.4(3) . .
C33 C34 H34 119.8 . .
C35 C34 H34 119.8 . .
C36 C35 C34 119.7(3) . .
C36 C35 H35 120.1 . .
C34 C35 H35 120.1 . .
C35 C36 C37 121.3(3) . .
C35 C36 H36 119.4 . .
C37 C36 H36 119.4 . .
C32 C37 C36 117.3(3) . .
C32 C37 C38 121.6(3) . .
C36 C37 C38 121.0(3) . .
C37 C38 H38A 109.5 . .
C37 C38 H38B 109.5 . .
H38A C38 H38B 109.5 . .
C37 C38 H38C 109.5 . .
H38A C38 H38C 109.5 . .
H38B C38 H38C 109.5 . .
O5 Fe1 O5 78.42(6) 2_666 .
O5 Fe1 O1 170.71(6) 2_666 .
O5 Fe1 O1 93.85(6) . .
O5 Fe1 O2 90.63(6) 2_666 .
O5 Fe1 O2 98.74(6) . .
O1 Fe1 O2 85.42(6) . .
O5 Fe1 O4 95.26(6) 2_666 .
O5 Fe1 O4 172.86(6) . .
O1 Fe1 O4 92.73(6) . .
O2 Fe1 O4 84.52(6) . .
O5 Fe1 O3 99.07(6) 2_666 .
O5 Fe1 O3 91.10(6) . .
O1 Fe1 O3 86.11(6) . .
O2 Fe1 O3 167.41(6) . .
O4 Fe1 O3 86.59(6) . .
C7 O1 Fe1 128.12(13) . .
C9 O2 Fe1 127.74(13) . .
C22 O3 Fe1 127.25(13) . .
C24 O4 Fe1 127.06(13) . .
C31 O5 Fe1 125.30(12) . 2_666
C31 O5 Fe1 126.26(12) . .
Fe1 O5 Fe1 101.58(6) 2_666 .
C43 C39 C42 140(3) 2_756 2_756
C43 C39 C40 32(3) 2_756 .
C42 C39 C40 172.1(10) 2_756 .
C43 C39 C44 91(3) 2_756 .
C42 C39 C44 53.3(10) 2_756 .
C40 C39 C44 120.0 . .
C43 C39 C44 29(2) 2_756 2_756
C42 C39 C44 118.0(11) 2_756 2_756
C40 C39 C44 54.8(4) . 2_756
C44 C39 C44 65.2(4) . 2_756
C43 C40 C39 7.9(6) 2_756 .
C43 C40 C41 113.1(7) 2_756 .
C39 C40 C41 120.0 . .
C43 C40 C44 64.7(6) 2_756 2_756
C39 C40 C44 71.7(5) . 2_756
C41 C40 C44 48.4(5) . 2_756
C43 C40 C45 116.8(11) 2_756 2_756
C39 C40 C45 124.0(7) . 2_756
C41 C40 C45 5.0(7) . 2_756
C44 C40 C45 52.3(8) 2_756 2_756
C45 C41 C44 127(3) 2_756 2_756
C45 C41 C42 76(3) 2_756 .
C44 C41 C42 53.3(8) 2_756 .
C45 C41 C40 161(3) 2_756 .
C44 C41 C40 66.9(7) 2_756 .
C42 C41 C40 120.0 . .
C39 C42 C44 74.0(8) 2_756 2_756
C39 C42 C45 146.7(14) 2_756 2_756
C44 C42 C45 73.2(13) 2_756 2_756
C39 C42 C41 126.7(7) 2_756 .
C44 C42 C41 52.7(6) 2_756 .
C45 C42 C41 21.2(11) 2_756 .
C39 C42 C43 7.9(6) 2_756 .
C44 C42 C43 67.5(6) 2_756 .
C45 C42 C43 140.6(11) 2_756 .
C41 C42 C43 120.0 . .
C39 C43 C40 140(3) 2_756 2_756
C39 C43 C42 32(2) 2_756 .
C40 C43 C42 172.1(11) 2_756 .
C39 C43 C44 145(2) 2_756 .
C40 C43 C44 66.9(11) 2_756 .
C42 C43 C44 120.0 . .
C39 C43 C44 77(2) 2_756 2_756
C40 C43 C44 137.8(14) 2_756 2_756
C42 C43 C44 48.5(5) . 2_756
C44 C43 C44 71.6(5) . 2_756
C41 C44 C42 74.0(8) 2_756 2_756
C41 C44 C43 113.1(14) 2_756 .
C42 C44 C43 171.6(10) 2_756 .
C41 C44 C39 126.7(14) 2_756 .
C42 C44 C39 52.7(10) 2_756 .
C43 C44 C39 120.0 . .
C41 C44 C40 64.7(7) 2_756 2_756
C42 C44 C40 138.4(9) 2_756 2_756
C43 C44 C40 48.4(9) . 2_756
C39 C44 C40 167.9(9) . 2_756
C41 C44 C43 137.8(14) 2_756 2_756
C42 C44 C43 64.0(8) 2_756 2_756
C43 C44 C43 108.4(6) . 2_756
C39 C44 C43 12.0(6) . 2_756
C40 C44 C43 155.9(11) 2_756 2_756
C41 C44 C45 15.6(11) 2_756 .
C42 C44 C45 59.4(10) 2_756 .
C43 C44 C45 128.1(11) . .
C39 C44 C45 111.9(11) . .
C40 C44 C45 79.8(9) 2_756 .
C43 C44 C45 123.4(11) 2_756 .
C41 C44 C39 118.0(15) 2_756 2_756
C42 C44 C39 165.7(12) 2_756 2_756
C43 C44 C39 5.9(4) . 2_756
C39 C44 C39 114.8(4) . 2_756
C40 C44 C39 53.5(9) 2_756 2_756
C43 C44 C39 103.1(8) 2_756 2_756
C45 C44 C39 133.3(12) . 2_756
C41 C44 C44 166.6(14) 2_756 2_756
C42 C44 C44 117.0(10) 2_756 2_756
C43 C44 C44 55.3(5) . 2_756
C39 C44 C44 64.8(5) . 2_756
C40 C44 C44 103.4(10) 2_756 2_756
C43 C44 C44 53.1(4) 2_756 2_756
C45 C44 C44 176.0(10) . 2_756
C39 C44 C44 50.0(5) 2_756 2_756
C41 C45 C42 83(2) 2_756 2_756
C41 C45 C44 38(2) 2_756 .
C42 C45 C44 47.4(8) 2_756 .
C41 C45 C40 13.7(19) 2_756 2_756
C42 C45 C40 95.0(10) 2_756 2_756
C44 C45 C40 47.9(7) . 2_756

loop_
_geom_bond_atom_site_label_1
_geom_bond_atom_site_label_2
_geom_bond_distance
_geom_bond_site_symmetry_2
C1 F1 1.341(3) .
C1 C2 1.371(3) .
C1 C6 1.389(3) .
C2 F2 1.344(3) .
C2 C3 1.371(4) .
C3 F3 1.337(3) .
C3 C4 1.370(4) .
C4 F4 1.345(3) .
C4 C5 1.375(3) .
C5 F5 1.341(3) .
C5 C6 1.387(3) .
C6 C7 1.498(3) .
C7 O1 1.269(2) .
C7 C8 1.393(3) .
C8 C9 1.393(3) .
C8 H8 0.9500 .
C9 O2 1.264(2) .
C9 C10 1.504(3) .
C10 C11 1.380(3) .
C10 C15 1.388(3) .
C11 F6 1.344(3) .
C11 C12 1.383(3) .
C12 F7 1.337(3) .
C12 C13 1.377(4) .
C13 F8 1.337(3) .
C13 C14 1.360(4) .
C14 F9 1.343(3) .
C14 C15 1.377(3) .
C15 F10 1.344(3) .
C16 F11 1.332(2) .
C16 C17 1.378(3) .
C16 C21 1.395(3) .
C17 F12 1.344(2) .
C17 C18 1.378(3) .
C18 F13 1.330(2) .
C18 C19 1.376(3) .
C19 F14 1.338(2) .
C19 C20 1.375(3) .
C20 F15 1.339(2) .
C20 C21 1.388(3) .
C21 C22 1.504(3) .
C22 O3 1.263(2) .
C22 C23 1.392(3) .
C23 C24 1.386(3) .
C23 H23 0.9500 .
C24 O4 1.270(2) .
C24 C25 1.499(3) .
C25 C26 1.380(3) .
C25 C30 1.393(3) .
C26 F16 1.339(3) .
C26 C27 1.379(4) .
C27 F17 1.338(3) .
C27 C28 1.373(4) .
C28 F18 1.338(3) .
C28 C29 1.360(4) .
C29 F19 1.339(3) .
C29 C30 1.379(3) .
C30 F20 1.337(3) .
C31 O5 1.428(2) .
C31 H31A 0.9800 .
C31 H31B 0.9800 .
C31 H31C 0.9800 .
C32 C33 1.375(5) .
C32 C37 1.385(4) .
C32 H32 0.9500 .
C33 C34 1.361(5) .
C33 H33 0.9500 .
C34 C35 1.372(4) .
C34 H34 0.9500 .
C35 C36 1.369(4) .
C35 H35 0.9500 .
C36 C37 1.395(4) .
C36 H36 0.9500 .
C37 C38 1.508(4) .
C38 H38A 0.9800 .
C38 H38B 0.9800 .
C38 H38C 0.9800 .
Fe1 O5 1.9543(14) 2_666
Fe1 O5 1.9647(14) .
Fe1 O1 2.0005(14) .
Fe1 O2 2.0166(14) .
Fe1 O4 2.0205(14) .
Fe1 O3 2.0228(13) .
C39 C43 0.296(16) 2_756
C39 C42 1.151(17) 2_756
C39 C40 1.3900 .
C39 C44 1.3900 .
C39 C44 1.642(14) 2_756
C40 C43 1.150(16) 2_756
C40 C41 1.3900 .
C40 C44 1.414(14) 2_756
C40 C45 1.88(3) 2_756
C41 C45 0.51(2) 2_756
C41 C44 1.150(11) 2_756
C41 C42 1.3900 .
C42 C44 1.159(15) 2_756
C42 C45 1.36(2) 2_756
C42 C43 1.3900 .
C43 C44 1.3900 .
C43 C44 1.428(13) 2_756
C44 C45 1.508(15) .
C44 C44 1.648(11) 2_756

loop_
_geom_torsion_atom_site_label_1
_geom_torsion_atom_site_label_2
_geom_torsion_atom_site_label_3
_geom_torsion_atom_site_label_4
_geom_torsion
_geom_torsion_site_symmetry_1
_geom_torsion_site_symmetry_4
F1 C1 C2 F2 -0.4(3) . .
C6 C1 C2 F2 -178.9(2) . .
F1 C1 C2 C3 178.5(2) . .
C6 C1 C2 C3 0.1(3) . .
F2 C2 C3 F3 -0.3(4) . .
C1 C2 C3 F3 -179.3(2) . .
F2 C2 C3 C4 178.8(2) . .
C1 C2 C3 C4 -0.2(4) . .
F3 C3 C4 F4 -1.3(4) . .
C2 C3 C4 F4 179.7(2) . .
F3 C3 C4 C5 178.8(2) . .
C2 C3 C4 C5 -0.3(4) . .
F4 C4 C5 F5 -0.4(3) . .
C3 C4 C5 F5 179.5(2) . .
F4 C4 C5 C6 -179.1(2) . .
C3 C4 C5 C6 0.8(4) . .
F5 C5 C6 C1 -179.54(19) . .
C4 C5 C6 C1 -0.9(3) . .
F5 C5 C6 C7 -1.2(3) . .
C4 C5 C6 C7 177.4(2) . .
F1 C1 C6 C5 -177.99(19) . .
C2 C1 C6 C5 0.4(3) . .
F1 C1 C6 C7 3.7(3) . .
C2 C1 C6 C7 -177.9(2) . .
C5 C6 C7 O1 -130.0(2) . .
C1 C6 C7 O1 48.3(3) . .
C5 C6 C7 C8 52.8(3) . .
C1 C6 C7 C8 -128.9(2) . .
O1 C7 C8 C9 -7.7(3) . .
C6 C7 C8 C9 169.22(19) . .
C7 C8 C9 O2 7.4(3) . .
C7 C8 C9 C10 -171.50(19) . .
O2 C9 C10 C11 44.2(3) . .
C8 C9 C10 C11 -136.8(2) . .
O2 C9 C10 C15 -132.1(2) . .
C8 C9 C10 C15 46.8(3) . .
C15 C10 C11 F6 -177.23(19) . .
C9 C10 C11 F6 6.2(3) . .
C15 C10 C11 C12 0.1(3) . .
C9 C10 C11 C12 -176.5(2) . .
F6 C11 C12 F7 0.1(3) . .
C10 C11 C12 F7 -177.4(2) . .
F6 C11 C12 C13 178.6(2) . .
C10 C11 C12 C13 1.1(3) . .
F7 C12 C13 F8 -1.9(4) . .
C11 C12 C13 F8 179.7(2) . .
F7 C12 C13 C14 177.1(2) . .
C11 C12 C13 C14 -1.4(4) . .
F8 C13 C14 F9 -0.3(4) . .
C12 C13 C14 F9 -179.2(2) . .
F8 C13 C14 C15 179.4(2) . .
C12 C13 C14 C15 0.5(4) . .
F9 C14 C15 F10 -0.7(4) . .
C13 C14 C15 F10 179.6(2) . .
F9 C14 C15 C10 -179.5(2) . .
C13 C14 C15 C10 0.9(4) . .
C11 C10 C15 F10 -179.9(2) . .
C9 C10 C15 F10 -3.4(3) . .
C11 C10 C15 C14 -1.1(3) . .
C9 C10 C15 C14 175.4(2) . .
F11 C16 C17 F12 -0.2(3) . .
C21 C16 C17 F12 179.21(19) . .
F11 C16 C17 C18 178.92(19) . .
C21 C16 C17 C18 -1.6(3) . .
F12 C17 C18 F13 1.9(3) . .
C16 C17 C18 F13 -177.24(19) . .
F12 C17 C18 C19 -179.95(19) . .
C16 C17 C18 C19 0.9(3) . .
F13 C18 C19 F14 0.7(3) . .
C17 C18 C19 F14 -177.4(2) . .
F13 C18 C19 C20 178.32(19) . .
C17 C18 C19 C20 0.2(3) . .
F14 C19 C20 F15 0.5(3) . .
C18 C19 C20 F15 -177.11(19) . .
F14 C19 C20 C21 177.00(19) . .
C18 C19 C20 C21 -0.6(3) . .
F15 C20 C21 C16 176.29(18) . .
C19 C20 C21 C16 -0.1(3) . .
F15 C20 C21 C22 -2.9(3) . .
C19 C20 C21 C22 -179.33(19) . .
F11 C16 C21 C20 -179.33(18) . .
C17 C16 C21 C20 1.2(3) . .
F11 C16 C21 C22 -0.1(3) . .
C17 C16 C21 C22 -179.57(19) . .
C20 C21 C22 O3 135.0(2) . .
C16 C21 C22 O3 -44.1(3) . .
C20 C21 C22 C23 -45.9(3) . .
C16 C21 C22 C23 135.0(2) . .
O3 C22 C23 C24 2.8(4) . .
C21 C22 C23 C24 -176.2(2) . .
C22 C23 C24 O4 -1.7(4) . .
C22 C23 C24 C25 177.8(2) . .
O4 C24 C25 C26 52.9(3) . .
C23 C24 C25 C26 -126.7(2) . .
O4 C24 C25 C30 -125.6(2) . .
C23 C24 C25 C30 54.9(3) . .
C30 C25 C26 F16 179.3(2) . .
C24 C25 C26 F16 0.8(3) . .
C30 C25 C26 C27 -1.8(3) . .
C24 C25 C26 C27 179.7(2) . .
F16 C26 C27 F17 0.4(4) . .
C25 C26 C27 F17 -178.5(2) . .
F16 C26 C27 C28 -179.1(2) . .
C25 C26 C27 C28 2.0(4) . .
F17 C27 C28 F18 -0.4(4) . .
C26 C27 C28 F18 179.0(2) . .
F17 C27 C28 C29 -179.2(2) . .
C26 C27 C28 C29 0.2(4) . .
F18 C28 C29 F19 -2.4(4) . .
C27 C28 C29 F19 176.4(2) . .
F18 C28 C29 C30 178.6(2) . .
C27 C28 C29 C30 -2.6(4) . .
F19 C29 C30 F20 0.0(3) . .
C28 C29 C30 F20 179.0(2) . .
F19 C29 C30 C25 -176.2(2) . .
C28 C29 C30 C25 2.8(4) . .
C26 C25 C30 F20 -176.7(2) . .
C24 C25 C30 F20 1.8(3) . .
C26 C25 C30 C29 -0.7(3) . .
C24 C25 C30 C29 177.9(2) . .
C37 C32 C33 C34 0.1(4) . .
C32 C33 C34 C35 -0.2(4) . .
C33 C34 C35 C36 0.3(4) . .
C34 C35 C36 C37 -0.3(4) . .
C33 C32 C37 C36 0.0(4) . .
C33 C32 C37 C38 -179.0(3) . .
C35 C36 C37 C32 0.1(4) . .
C35 C36 C37 C38 179.1(3) . .
C8 C7 O1 Fe1 -13.2(3) . .
C6 C7 O1 Fe1 169.73(13) . .
C8 C9 O2 Fe1 13.6(3) . .
C10 C9 O2 Fe1 -167.52(13) . .
C23 C22 O3 Fe1 12.3(3) . .
C21 C22 O3 Fe1 -168.69(13) . .
C23 C24 O4 Fe1 -14.3(3) . .
C25 C24 O4 Fe1 166.11(14) . .
C44 C39 C40 C43 -31(4) . 2_756
C44 C39 C40 C43 -27(4) 2_756 2_756
C43 C39 C40 C41 31(4) 2_756 .
C44 C39 C40 C41 0.0 . .
C44 C39 C40 C41 3.4(5) 2_756 .
C43 C39 C40 C44 27(4) 2_756 2_756
C44 C39 C40 C44 -3.4(5) . 2_756
C43 C39 C40 C45 27(4) 2_756 2_756
C44 C39 C40 C45 -3.5(8) . 2_756
C44 C39 C40 C45 -0.1(6) 2_756 2_756
C43 C40 C41 C45 -140(7) 2_756 2_756
C39 C40 C41 C45 -144(7) . 2_756
C44 C40 C41 C45 -140(7) 2_756 2_756
C43 C40 C41 C44 0.0(5) 2_756 2_756
C39 C40 C41 C44 -4.4(6) . 2_756
C45 C40 C41 C44 140(7) 2_756 2_756
C43 C40 C41 C42 4.4(6) 2_756 .
C39 C40 C41 C42 0.0 . .
C44 C40 C41 C42 4.4(6) 2_756 .
C45 C40 C41 C42 144(7) 2_756 .
C45 C41 C42 C39 164(3) 2_756 2_756
C44 C41 C42 C39 0.0(4) 2_756 2_756
C40 C41 C42 C39 -5.0(6) . 2_756
C45 C41 C42 C44 164(3) 2_756 2_756
C40 C41 C42 C44 -5.0(7) . 2_756
C44 C41 C42 C45 -164(3) 2_756 2_756
C40 C41 C42 C45 -169(2) . 2_756
C45 C41 C42 C43 169(2) 2_756 .
C44 C41 C42 C43 5.0(7) 2_756 .
C40 C41 C42 C43 0.0 . .
C44 C42 C43 C39 -145(4) 2_756 2_756
C45 C42 C43 C39 -143(5) 2_756 2_756
C41 C42 C43 C39 -149(4) . 2_756
C39 C42 C43 C44 149(4) 2_756 .
C44 C42 C43 C44 4.3(6) 2_756 .
C45 C42 C43 C44 6.4(14) 2_756 .
C41 C42 C43 C44 0.0 . .
C39 C42 C43 C44 145(4) 2_756 2_756
C45 C42 C43 C44 2.0(11) 2_756 2_756
C41 C42 C43 C44 -4.3(6) . 2_756
C39 C43 C44 C41 -147(4) 2_756 2_756
C40 C43 C44 C41 0.0(5) 2_756 2_756
C42 C43 C44 C41 -175.6(11) . 2_756
C44 C43 C44 C41 -172.2(13) 2_756 2_756
C39 C43 C44 C39 29(4) 2_756 .
C40 C43 C44 C39 175.6(10) 2_756 .
C42 C43 C44 C39 0.0 . .
C44 C43 C44 C39 3.4(4) 2_756 .
C39 C43 C44 C40 -147(4) 2_756 2_756
C42 C43 C44 C40 -175.6(10) . 2_756
C44 C43 C44 C40 -172.2(12) 2_756 2_756
C39 C43 C44 C43 25(3) 2_756 2_756
C40 C43 C44 C43 172.2(13) 2_756 2_756
C42 C43 C44 C43 -3.4(5) . 2_756
C44 C43 C44 C43 0.0(4) 2_756 2_756
C39 C43 C44 C45 -152(4) 2_756 .
C40 C43 C44 C45 -5.1(9) 2_756 .
C42 C43 C44 C45 179.3(10) . .
C44 C43 C44 C45 -177.3(10) 2_756 .
C40 C43 C44 C39 147(4) 2_756 2_756
C42 C43 C44 C39 -29(4) . 2_756
C44 C43 C44 C39 -25(3) 2_756 2_756
C39 C43 C44 C44 25(3) 2_756 2_756
C40 C43 C44 C44 172.2(12) 2_756 2_756
C42 C43 C44 C44 -3.4(4) . 2_756
C43 C39 C44 C41 159(3) 2_756 2_756
C42 C39 C44 C41 0.0(6) 2_756 2_756
C40 C39 C44 C41 175.0(13) . 2_756
C44 C39 C44 C41 171.9(14) 2_756 2_756
C43 C39 C44 C42 159(3) 2_756 2_756
C40 C39 C44 C42 175.0(11) . 2_756
C44 C39 C44 C42 171.9(12) 2_756 2_756
C43 C39 C44 C43 -16(2) 2_756 .
C42 C39 C44 C43 -175.0(11) 2_756 .
C40 C39 C44 C43 0.0 . .
C44 C39 C44 C43 -3.1(4) 2_756 .
C43 C39 C44 C40 0(4) 2_756 2_756
C42 C39 C44 C40 -159(4) 2_756 2_756
C40 C39 C44 C40 16(4) . 2_756
C44 C39 C44 C40 13(4) 2_756 2_756
C42 C39 C44 C43 -159(3) 2_756 2_756
C40 C39 C44 C43 16(2) . 2_756
C44 C39 C44 C43 13(2) 2_756 2_756
C43 C39 C44 C45 165(3) 2_756 .
C42 C39 C44 C45 5.6(8) 2_756 .
C40 C39 C44 C45 -179.4(8) . .
C44 C39 C44 C45 177.5(8) 2_756 .
C43 C39 C44 C39 -13(2) 2_756 2_756
C42 C39 C44 C39 -171.9(14) 2_756 2_756
C40 C39 C44 C39 3.1(4) . 2_756
C44 C39 C44 C39 0.0(3) 2_756 2_756
C43 C39 C44 C44 -13(2) 2_756 2_756
C42 C39 C44 C44 -171.9(12) 2_756 2_756
C40 C39 C44 C44 3.1(4) . 2_756
C42 C44 C45 C41 -158(3) 2_756 2_756
C43 C44 C45 C41 18(3) . 2_756
C39 C44 C45 C41 -163(3) . 2_756
C40 C44 C45 C41 14(2) 2_756 2_756
C43 C44 C45 C41 -159(3) 2_756 2_756
C39 C44 C45 C41 14(3) 2_756 2_756
C41 C44 C45 C42 158(3) 2_756 2_756
C43 C44 C45 C42 175.5(11) . 2_756
C39 C44 C45 C42 -5.2(7) . 2_756
C40 C44 C45 C42 171.6(13) 2_756 2_756
C43 C44 C45 C42 -1.4(6) 2_756 2_756
C39 C44 C45 C42 171.7(16) 2_756 2_756
C41 C44 C45 C40 -14(2) 2_756 2_756
C42 C44 C45 C40 -171.6(13) 2_756 2_756
C43 C44 C45 C40 3.9(7) . 2_756
C39 C44 C45 C40 -176.8(9) . 2_756
C43 C44 C45 C40 -173.1(13) 2_756 2_756
C39 C44 C45 C40 0.1(7) 2_756 2_756
